data_4115149
loop_
_publ_author_name
'Cristina Bolzati'
'Alessandra Boschi'
'Licia Uccelli'
'Francesco Tisato'
'Fiorenzo Refosco'
'Aldo Cagnolini'
'Adriano Duatti'
'Sushumna Prakash'
'Giuliano Bandoli'
'Andrea Vittadini'

_publ_section_title
;
 Chemistry of the Strong Electrophilic Metal Fragment [99Tc(N)(PXP)]2+
 (PXP = Diphosphine Ligand). A Novel Tool for the Selective Labeling of
 Small Molecules
;
_journal_name_full 'Journal of the American Chemical Society'
_journal_page_first 11468
_journal_page_last 11479
_journal_paper_doi 10.1021/ja0200239
_journal_volume 124
_journal_year 2002
_chemical_formula_sum 'C31 H35 B F4 N3 O P2 Re S2'
_chemical_formula_weight 864.69
_chemical_name_systematic
; 
 ? 
;
_space_group_IT_number 14
_symmetry_cell_setting monoclinic
_symmetry_space_group_name_Hall '-P 2ybc'
_symmetry_space_group_name_H-M 'P 1 21/c 1'
_atom_sites_solution_hydrogens geom
_atom_sites_solution_primary heavy
_atom_sites_solution_secondary difmap
_audit_creation_method SHELXL-97
_cell_angle_alpha 90.00
_cell_angle_beta 108.31(3)
_cell_angle_gamma 90.00
_cell_formula_units_Z 4
_cell_length_a 15.065(3)
_cell_length_b 14.705(3)
_cell_length_c 16.318(3)
_cell_measurement_reflns_used 35
_cell_measurement_temperature 293(2)
_cell_measurement_theta_max 12.9
_cell_measurement_theta_min 8.1
_cell_volume 3431.9(13)
_computing_cell_refinement 'P3/P4-PC vers.4.27 (Nicolet, 1991)'
_computing_data_collection 'P3/P4-PC vers.4.27 (Nicolet, 1991)'
_computing_data_reduction 'P3/P4-PC vers.4.27 (Nicolet, 1991)'
_computing_molecular_graphics 'SHELXTL NT vers.5.10 (Sheldrick, 1999)'
_computing_publication_material 'SHELXTL NT vers.5.10 (Sheldrick, 1999)'
_computing_structure_refinement 'SHELXL-97 (Sheldrick, 1997)'
_computing_structure_solution 'SHELXTL NT vers.5.10 (Sheldrick, 1999)'
_diffrn_ambient_temperature 293(2)
_diffrn_measured_fraction_theta_full 0.666
_diffrn_measured_fraction_theta_max 0.666
_diffrn_measurement_device_type 'Nicolet Siemens R3m/V diffractometer'
_diffrn_measurement_method theta-2theta
_diffrn_radiation_monochromator graphite
_diffrn_radiation_source 'fine-focus sealed tube'
_diffrn_radiation_type MoK\a
_diffrn_radiation_wavelength 0.71073
_diffrn_reflns_av_R_equivalents 0.0575
_diffrn_reflns_av_sigmaI/netI 0.0390
_diffrn_reflns_limit_h_max 16
_diffrn_reflns_limit_h_min -15
_diffrn_reflns_limit_k_max 0
_diffrn_reflns_limit_k_min -14
_diffrn_reflns_limit_l_max 0
_diffrn_reflns_limit_l_min -10
_diffrn_reflns_number 3285
_diffrn_reflns_theta_full 22.87
_diffrn_reflns_theta_max 22.87
_diffrn_reflns_theta_min 2.12
_diffrn_standards_decay_% 0
_diffrn_standards_interval_count 150
_diffrn_standards_number 3
_exptl_absorpt_coefficient_mu 3.807
_exptl_absorpt_correction_T_max 0.738
_exptl_absorpt_correction_T_min 0.613
_exptl_absorpt_correction_type psi-scan
_exptl_crystal_colour yellow
_exptl_crystal_density_diffrn 1.674
_exptl_crystal_description prisms
_exptl_crystal_F_000 1712
_exptl_crystal_size_max 0.12
_exptl_crystal_size_mid 0.10
_exptl_crystal_size_min 0.08
_refine_diff_density_max 1.116
_refine_diff_density_min -2.220
_refine_diff_density_rms 0.205
_refine_ls_extinction_coef 0.0000(3)
_refine_ls_extinction_expression Fc^*^=kFc[1+0.001xFc^2^\l^3^/sin(2\q)]^-1/4^
_refine_ls_extinction_method SHELXL
_refine_ls_goodness_of_fit_ref 0.986
_refine_ls_hydrogen_treatment 'riding model '
_refine_ls_matrix_type full
_refine_ls_number_parameters 407
_refine_ls_number_reflns 3118
_refine_ls_number_restraints 0
_refine_ls_restrained_S_all 0.986
_refine_ls_R_factor_all 0.0791
_refine_ls_R_factor_gt 0.0577
_refine_ls_shift/su_max 1.079
_refine_ls_shift/su_mean 0.004
_refine_ls_structure_factor_coef Fsqd
_refine_ls_weighting_details 'calc w=1/[\s^2^(Fo^2^)+(0.1597P)^2^+0.0000P] where P=(Fo^2^+2Fc^2^)/3'
_refine_ls_weighting_scheme calc
_refine_ls_wR_factor_gt 0.1578
_refine_ls_wR_factor_ref 0.1789
_reflns_number_gt 2372
_reflns_number_total 3118
_reflns_threshold_expression >2sigma(I)
_cod_data_source_file ja0200239_4.cif
_cod_data_source_block 8
_cod_original_cell_volume 3431.9(12)
_cod_database_code 4115149

loop_
_symmetry_equiv_pos_as_xyz
'x, y, z'
'-x, y+1/2, -z+1/2'
'-x, -y, -z'
'x, -y-1/2, z-1/2'

loop_
_atom_site_label
_atom_site_type_symbol
_atom_site_fract_x
_atom_site_fract_y
_atom_site_fract_z
_atom_site_U_iso_or_equiv
_atom_site_adp_type
_atom_site_occupancy
_atom_site_symmetry_multiplicity
_atom_site_calc_flag
_atom_site_refinement_flags
Re Re 0.23289(4) 0.43706(4) 0.16593(5) 0.0367(5) Uani 1 1 d .
S1 S 0.1527(3) 0.3104(3) 0.0900(4) 0.0469(16) Uani 1 1 d .
S2 S 0.0584(4) 0.1720(4) 0.1699(5) 0.078(2) Uani 1 1 d .
P1 P 0.2462(3) 0.4819(3) 0.0182(4) 0.0397(16) Uani 1 1 d .
P2 P 0.2514(3) 0.5822(3) 0.2400(5) 0.050(2) Uani 1 1 d .
O O 0.0954(8) 0.5341(8) 0.0772(11) 0.049(4) Uani 1 1 d .
N1 N 0.3338(9) 0.4022(9) 0.2125(10) 0.040(4) Uani 1 1 d .
N2 N 0.1643(9) 0.4050(9) 0.2520(11) 0.042(4) Uani 1 1 d .
N3 N 0.1270(9) 0.3202(12) 0.2490(15) 0.053(6) Uani 1 1 d .
B B 0.098(2) 0.8908(18) 0.204(2) 0.065(9) Uani 1 1 d .
F1 F 0.0749(9) 0.8432(10) 0.1223(9) 0.083(4) Uani 1 1 d .
F2 F 0.1025(10) 0.8302(9) 0.2778(10) 0.095(5) Uani 1 1 d .
F3 F 0.0408(11) 0.9582(9) 0.2052(13) 0.118(6) Uani 1 1 d .
F4 F 0.1760(12) 0.9322(12) 0.2225(14) 0.129(7) Uani 1 1 d .
C1 C 0.1385(12) 0.5106(13) -0.0587(14) 0.053(6) Uani 1 1 d .
H1A H 0.1483 0.5412 -0.1078 0.064 Uiso 1 1 calc R
H1B H 0.1008 0.4567 -0.0788 0.064 Uiso 1 1 calc R
C2 C 0.0924(13) 0.5728(13) -0.0115(18) 0.062(8) Uani 1 1 d .
H2A H 0.0278 0.5822 -0.0463 0.075 Uiso 1 1 calc R
H2B H 0.1236 0.6313 -0.0034 0.075 Uiso 1 1 calc R
C3 C 0.0812(13) 0.5979(14) 0.1376(18) 0.072(8) Uani 1 1 d .
H3A H 0.0647 0.5645 0.1820 0.086 Uiso 1 1 calc R
H3B H 0.0281 0.6358 0.1079 0.086 Uiso 1 1 calc R
C4 C 0.1615(13) 0.6585(14) 0.1805(16) 0.069(7) Uani 1 1 d .
H4A H 0.1452 0.7011 0.2189 0.083 Uiso 1 1 calc R
H4B H 0.1813 0.6923 0.1383 0.083 Uiso 1 1 calc R
C5 C 0.1115(12) 0.2743(12) 0.1721(16) 0.044(6) Uani 1 1 d .
C6 C 0.0777(16) 0.1139(14) 0.0789(17) 0.079(8) Uani 1 1 d .
H6A H 0.0492 0.0549 0.0725 0.119 Uiso 1 1 calc R
H6B H 0.1437 0.1074 0.0888 0.119 Uiso 1 1 calc R
H6C H 0.0506 0.1487 0.0273 0.119 Uiso 1 1 calc R
C7 C 0.1056(14) 0.2926(13) 0.3335(16) 0.057(7) Uani 1 1 d .
H7A H 0.1249 0.3406 0.3752 0.085 Uiso 1 1 calc R
H7B H 0.1391 0.2379 0.3564 0.085 Uiso 1 1 calc R
H7C H 0.0397 0.2823 0.3206 0.085 Uiso 1 1 calc R
C1A C 0.2810(12) 0.3903(14) -0.0418(19) 0.042(6) Uani 1 1 d .
C2A C 0.2700(12) 0.4011(17) -0.135(2) 0.061(8) Uani 1 1 d .
H2AA H 0.2461 0.4558 -0.1615 0.074 Uiso 1 1 calc R
C3A C 0.2930(18) 0.335(3) -0.185(2) 0.090(10) Uani 1 1 d .
H3AA H 0.2838 0.3414 -0.2440 0.108 Uiso 1 1 calc R
C4A C 0.3315(17) 0.257(2) -0.138(3) 0.090(11) Uani 1 1 d .
H4AA H 0.3522 0.2105 -0.1655 0.108 Uiso 1 1 calc R
C5A C 0.3400(15) 0.2479(17) -0.050(3) 0.076(9) Uani 1 1 d .
H5AA H 0.3640 0.1934 -0.0235 0.091 Uiso 1 1 calc R
C6A C 0.3150(12) 0.3142(14) -0.0007(18) 0.058(7) Uani 1 1 d .
H6AA H 0.3217 0.3056 0.0574 0.070 Uiso 1 1 calc R
C1B C 0.3175(11) 0.5735(11) 0.0114(14) 0.041(6) Uani 1 1 d .
C2B C 0.4062(12) 0.5538(13) 0.0425(18) 0.077(9) Uani 1 1 d .
H2BA H 0.4279 0.4965 0.0636 0.092 Uiso 1 1 calc R
C3B C 0.4627(15) 0.6223(18) 0.041(2) 0.087(9) Uani 1 1 d .
H3BA H 0.5267 0.6110 0.0581 0.104 Uiso 1 1 calc R
C4B C 0.4347(16) 0.7027(18) 0.0187(17) 0.076(8) Uani 1 1 d .
H4BA H 0.4794 0.7480 0.0245 0.091 Uiso 1 1 calc R
C5B C 0.3525(14) 0.7239(16) -0.010(2) 0.106(12) Uani 1 1 d .
H5BA H 0.3325 0.7826 -0.0280 0.127 Uiso 1 1 calc R
C6B C 0.2932(12) 0.6543(14) -0.0143(17) 0.072(8) Uani 1 1 d .
H6BA H 0.2296 0.6662 -0.0376 0.086 Uiso 1 1 calc R
C1C C 0.3484(16) 0.6497(15) 0.2533(16) 0.068(7) Uani 1 1 d .
C2C C 0.4266(14) 0.606(2) 0.266(2) 0.097(10) Uani 1 1 d .
H2CA H 0.4314 0.5427 0.2653 0.116 Uiso 1 1 calc R
C3C C 0.4954(19) 0.660(3) 0.280(2) 0.138(15) Uani 1 1 d .
H3CA H 0.5542 0.6338 0.2898 0.165 Uiso 1 1 calc R
C4C C 0.491(3) 0.750(4) 0.281(3) 0.139(18) Uani 1 1 d .
H4CA H 0.5470 0.7829 0.2917 0.167 Uiso 1 1 calc R
C5C C 0.416(3) 0.795(2) 0.267(3) 0.152(17) Uani 1 1 d .
H5CA H 0.4130 0.8580 0.2658 0.182 Uiso 1 1 calc R
C6C C 0.3415(19) 0.7420(17) 0.255(2) 0.107(11) Uani 1 1 d .
H6CA H 0.2834 0.7685 0.2471 0.129 Uiso 1 1 calc R
C1D C 0.2498(16) 0.5733(14) 0.3534(18) 0.057(8) Uani 1 1 d .
C2D C 0.186(2) 0.607(3) 0.384(3) 0.115(13) Uani 1 1 d .
H2DA H 0.1361 0.6383 0.3468 0.138 Uiso 1 1 calc R
C3D C 0.188(3) 0.596(3) 0.478(5) 0.17(3) Uani 1 1 d .
H3DA H 0.1401 0.6233 0.4937 0.204 Uiso 1 1 calc R
C4D C 0.253(4) 0.551(3) 0.540(4) 0.15(2) Uani 1 1 d .
H4DA H 0.2522 0.5460 0.5967 0.174 Uiso 1 1 calc R
C5D C 0.317(3) 0.5162(17) 0.511(3) 0.106(12) Uani 1 1 d .
H5DA H 0.3648 0.4823 0.5483 0.128 Uiso 1 1 calc R
C6D C 0.317(2) 0.5275(14) 0.424(3) 0.089(10) Uani 1 1 d .
H6DA H 0.3676 0.5018 0.4108 0.106 Uiso 1 1 calc R

loop_
_atom_site_aniso_label
_atom_site_aniso_U_11
_atom_site_aniso_U_22
_atom_site_aniso_U_33
_atom_site_aniso_U_23
_atom_site_aniso_U_13
_atom_site_aniso_U_12
Re 0.0232(5) 0.0324(5) 0.0552(10) 0.0020(4) 0.0133(4) -0.0015(3)
S1 0.039(3) 0.043(3) 0.061(5) -0.005(3) 0.018(3) -0.007(2)
S2 0.069(4) 0.056(3) 0.119(7) -0.012(4) 0.046(4) -0.032(3)
P1 0.023(2) 0.042(3) 0.052(5) 0.008(3) 0.009(2) -0.002(2)
P2 0.037(3) 0.040(3) 0.076(7) -0.016(3) 0.024(3) -0.013(2)
O 0.029(6) 0.039(7) 0.081(13) 0.004(9) 0.018(7) -0.001(5)
N1 0.033(8) 0.031(8) 0.050(13) 0.036(8) 0.004(8) 0.016(6)
N2 0.025(7) 0.041(9) 0.063(14) 0.002(9) 0.019(8) -0.017(7)
N3 0.017(7) 0.062(11) 0.082(19) 0.036(13) 0.020(9) -0.001(8)
B 0.09(2) 0.044(15) 0.07(3) -0.025(19) 0.043(19) -0.020(16)
F1 0.077(8) 0.113(11) 0.064(11) -0.016(10) 0.028(8) -0.016(8)
F2 0.114(11) 0.072(9) 0.104(14) 0.010(9) 0.041(10) 0.014(8)
F3 0.114(12) 0.047(8) 0.21(2) 0.002(10) 0.070(13) 0.005(8)
F4 0.079(11) 0.146(16) 0.162(19) -0.038(12) 0.036(11) -0.044(10)
C1 0.038(10) 0.045(12) 0.072(18) 0.023(12) 0.012(11) -0.006(9)
C2 0.030(10) 0.044(12) 0.10(2) 0.001(14) -0.004(12) 0.016(9)
C3 0.041(12) 0.050(13) 0.12(2) -0.008(15) 0.027(14) 0.011(10)
C4 0.048(12) 0.064(14) 0.08(2) -0.035(14) -0.002(12) 0.003(11)
C5 0.040(11) 0.034(11) 0.052(19) -0.012(12) 0.006(11) -0.017(9)
C6 0.074(15) 0.045(12) 0.12(2) -0.002(14) 0.029(16) -0.021(11)
C7 0.056(12) 0.050(12) 0.08(2) -0.004(13) 0.040(13) -0.001(10)
C1A 0.037(10) 0.055(14) 0.04(2) -0.020(13) 0.018(11) -0.030(10)
C2A 0.034(11) 0.071(15) 0.07(3) -0.039(17) -0.004(12) -0.009(10)
C3A 0.056(15) 0.13(3) 0.07(3) -0.05(3) 0.007(16) -0.029(17)
C4A 0.047(15) 0.12(3) 0.12(3) -0.07(3) 0.054(19) -0.044(16)
C5A 0.052(14) 0.070(17) 0.12(3) -0.03(2) 0.054(17) -0.030(12)
C6A 0.038(11) 0.047(13) 0.10(2) 0.012(16) 0.039(12) 0.002(10)
C1B 0.025(10) 0.033(11) 0.065(18) 0.012(10) 0.013(10) -0.007(8)
C2B 0.023(10) 0.041(12) 0.15(3) -0.017(13) 0.000(12) -0.004(9)
C3B 0.036(12) 0.073(17) 0.15(3) -0.018(18) 0.022(15) -0.020(13)
C4B 0.057(16) 0.084(19) 0.09(2) 0.030(16) 0.031(14) -0.023(13)
C5B 0.031(12) 0.065(15) 0.21(3) 0.071(19) 0.027(16) -0.003(11)
C6B 0.020(9) 0.055(14) 0.14(2) 0.044(15) 0.019(12) 0.014(9)
C1C 0.071(16) 0.063(15) 0.07(2) 0.004(13) 0.029(14) -0.049(13)
C2C 0.020(11) 0.12(2) 0.15(3) -0.03(2) 0.026(14) -0.020(14)
C3C 0.057(17) 0.18(4) 0.19(4) -0.06(3) 0.06(2) -0.07(2)
C4C 0.12(3) 0.18(5) 0.12(3) 0.00(3) 0.04(3) -0.10(3)
C5C 0.16(4) 0.08(2) 0.21(5) -0.04(3) 0.05(4) -0.08(3)
C6C 0.082(18) 0.058(16) 0.16(3) -0.029(17) 0.014(19) -0.048(15)
C1D 0.055(14) 0.055(14) 0.07(3) 0.004(14) 0.027(14) -0.019(11)
C2D 0.08(2) 0.16(3) 0.13(4) -0.06(3) 0.07(2) -0.05(2)
C3D 0.07(2) 0.18(5) 0.27(8) -0.08(5) 0.07(4) -0.06(3)
C4D 0.17(4) 0.15(4) 0.18(6) -0.11(4) 0.14(5) -0.09(3)
C5D 0.21(4) 0.060(17) 0.06(3) 0.034(18) 0.05(3) 0.00(2)
C6D 0.14(3) 0.026(12) 0.12(3) 0.015(16) 0.06(2) 0.007(14)

loop_
_atom_type_symbol
_atom_type_description
_atom_type_scat_dispersion_real
_atom_type_scat_dispersion_imag
_atom_type_scat_source
C C 0.0033 0.0016 'International Tables Vol C Tables 4.2.6.8 and 6.1.1.4'
H H 0.0000 0.0000 'International Tables Vol C Tables 4.2.6.8 and 6.1.1.4'
B B 0.0013 0.0007 'International Tables Vol C Tables 4.2.6.8 and 6.1.1.4'
N N 0.0061 0.0033 'International Tables Vol C Tables 4.2.6.8 and 6.1.1.4'
O O 0.0106 0.0060 'International Tables Vol C Tables 4.2.6.8 and 6.1.1.4'
F F 0.0171 0.0103 'International Tables Vol C Tables 4.2.6.8 and 6.1.1.4'
P P 0.1023 0.0942 'International Tables Vol C Tables 4.2.6.8 and 6.1.1.4'
S S 0.1246 0.1234 'International Tables Vol C Tables 4.2.6.8 and 6.1.1.4'
Re Re -1.0185 7.2310 'International Tables Vol C Tables 4.2.6.8 and 6.1.1.4'

loop_
_geom_angle_atom_site_label_1
_geom_angle_atom_site_label_2
_geom_angle_atom_site_label_3
_geom_angle
N1 Re N2 102.4(7)
N1 Re S1 104.9(6)
N2 Re S1 83.8(4)
N1 Re P2 96.0(6)
N2 Re P2 82.2(4)
S1 Re P2 156.91(16)
N1 Re P1 101.0(6)
N2 Re P1 155.6(4)
S1 Re P1 83.53(18)
P2 Re P1 102.18(19)
C5 S1 Re 94.9(7)
C5 S2 C6 103.8(12)
C1B P1 C1 102.5(9)
C1B P1 C1A 104.3(9)
C1 P1 C1A 98.6(11)
C1B P1 Re 119.2(8)
C1 P1 Re 113.8(7)
C1A P1 Re 115.6(9)
C1C P2 C4 100.1(11)
C1C P2 C1D 100.9(11)
C4 P2 C1D 109.8(11)
C1C P2 Re 122.1(9)
C4 P2 Re 109.4(7)
C1D P2 Re 113.4(7)
C3 O C2 116.1(16)
N3 N2 Re 118.6(14)
N2 N3 C5 115.5(17)
N2 N3 C7 113.8(19)
C5 N3 C7 130.7(16)
F4 B F3 101(2)
F4 B F1 113(2)
F3 B F1 114(3)
F4 B F2 107(3)
F3 B F2 107(2)
F1 B F2 113.1(19)
C2 C1 P1 104.6(15)
C1 C2 O 112.1(16)
O C3 C4 116.4(17)
C3 C4 P2 104.2(15)
N3 C5 S2 113.4(16)
N3 C5 S1 123.8(13)
S2 C5 S1 122.5(15)
C6A C1A C2A 121(2)
C6A C1A P1 119(2)
C2A C1A P1 120.6(18)
C3A C2A C1A 124(3)
C2A C3A C4A 113(3)
C3A C4A C5A 122(3)
C4A C5A C6A 125(3)
C1A C6A C5A 115(3)
C6B C1B C2B 119.2(17)
C6B C1B P1 128.4(14)
C2B C1B P1 112.2(14)
C1B C2B C3B 114(2)
C4B C3B C2B 124(2)
C5B C4B C3B 124(2)
C4B C5B C6B 114(2)
C1B C6B C5B 125.1(18)
C2C C1C C6C 124(2)
C2C C1C P2 115.0(19)
C6C C1C P2 121(2)
C3C C2C C1C 111(3)
C2C C3C C4C 126(4)
C5C C4C C3C 124(3)
C4C C5C C6C 113(4)
C5C C6C C1C 121(3)
C2D C1D C6D 107(3)
C2D C1D P2 126(3)
C6D C1D P2 127(2)
C1D C2D C3D 124(4)
C4D C3D C2D 126(5)
C5D C4D C3D 111(5)
C4D C5D C6D 123(4)
C1D C6D C5D 129(3)

loop_
_geom_bond_atom_site_label_1
_geom_bond_atom_site_label_2
_geom_bond_distance
Re N1 1.557(12)
Re N2 2.043(15)
Re S1 2.350(5)
Re P2 2.425(5)
Re P1 2.566(6)
S1 C5 1.73(2)
S2 C5 1.699(18)
S2 C6 1.81(3)
P1 C1B 1.749(16)
P1 C1 1.762(18)
P1 C1A 1.84(2)
P2 C1C 1.723(18)
P2 C4 1.79(2)
P2 C1D 1.86(3)
O C3 1.42(3)
O C2 1.54(3)
N2 N3 1.36(2)
N3 C5 1.38(2)
N3 C7 1.56(3)
B F4 1.27(3)
B F3 1.32(3)
B F1 1.45(3)
B F2 1.48(3)
C1 C2 1.50(3)
C3 C4 1.49(3)
C1A C6A 1.32(3)
C1A C2A 1.49(3)
C2A C3A 1.38(4)
C3A C4A 1.40(4)
C4A C5A 1.40(4)
C5A C6A 1.39(3)
C1B C6B 1.27(2)
C1B C2B 1.31(2)
C2B C3B 1.32(3)
C3B C4B 1.27(3)
C4B C5B 1.22(3)
C5B C6B 1.35(3)
C1C C2C 1.30(3)
C1C C6C 1.36(3)
C2C C3C 1.27(3)
C3C C4C 1.33(5)
C4C C5C 1.27(5)
C5C C6C 1.33(4)
C1D C2D 1.31(4)
C1D C6D 1.44(4)
C2D C3D 1.53(6)
C3D C4D 1.33(7)
C4D C5D 1.32(5)
C5D C6D 1.43(4)
